data_4027915
loop_
_publ_author_name
'Tao Wang'
'Yu-Fei Zhang'
'Qin-Qing Hou'
'Wen-Rong Xu'
'Xiao-Ping Cao'
'Hak-Fun Chow'
'Dietmar Kuck'

_publ_section_title
;
 C3-Symmetrical Tribenzotriquinacene Derivatives: Optical Resolution
 through Cryptophane Synthesis and Supramolecular Self-Assembly into
 Nanotubes
;
_journal_name_full 'Journal of Organic Chemistry'
_journal_page_first 1062
_journal_page_last 1069
_journal_paper_doi 10.1021/jo302470v
_journal_volume 78
_journal_year 2013
_chemical_formula_sum 'C116 H96 O12'
_chemical_formula_weight 1681.93
_chemical_name_systematic
; 
 ? 
;
_space_group_IT_number 15
_symmetry_cell_setting monoclinic
_symmetry_space_group_name_Hall '-C 2yc'
_symmetry_space_group_name_H-M 'C 1 2/c 1'
_atom_sites_solution_hydrogens geom
_atom_sites_solution_primary direct
_atom_sites_solution_secondary difmap
_audit_creation_method SHELXL-97
_cell_angle_alpha 90.00
_cell_angle_beta 118.59(2)
_cell_angle_gamma 90.00
_cell_formula_units_Z 2
_cell_length_a 21.700(9)
_cell_length_b 10.919(5)
_cell_length_c 21.173(8)
_cell_measurement_reflns_used 786
_cell_measurement_temperature 296(2)
_cell_measurement_theta_max 18.19
_cell_measurement_theta_min 2.64
_cell_volume 4405(3)
_computing_cell_refinement 'Bruker SAINT'
_computing_data_collection 'Bruker APEX2'
_computing_data_reduction 'Bruker SAINT'
_computing_molecular_graphics 'Bruker SHELXTL'
_computing_publication_material 'Bruker SHELXTL'
_computing_structure_refinement 'SHELXL-97 (Sheldrick, 2008)'
_computing_structure_solution 'SHELXS-97 (Sheldrick, 2008)'
_diffrn_ambient_temperature 296(2)
_diffrn_measured_fraction_theta_full 0.998
_diffrn_measured_fraction_theta_max 0.998
_diffrn_measurement_device_type 'Bruker APEX-II CCD'
_diffrn_measurement_method '\f and \w scans'
_diffrn_radiation_monochromator graphite
_diffrn_radiation_source 'fine-focus sealed tube'
_diffrn_radiation_type MoK\a
_diffrn_radiation_wavelength 0.71073
_diffrn_reflns_av_R_equivalents 0.2098
_diffrn_reflns_av_sigmaI/netI 0.2651
_diffrn_reflns_limit_h_max 26
_diffrn_reflns_limit_h_min -21
_diffrn_reflns_limit_k_max 13
_diffrn_reflns_limit_k_min -12
_diffrn_reflns_limit_l_max 25
_diffrn_reflns_limit_l_min -25
_diffrn_reflns_number 11499
_diffrn_reflns_theta_full 25.50
_diffrn_reflns_theta_max 25.50
_diffrn_reflns_theta_min 2.15
_exptl_absorpt_coefficient_mu 0.081
_exptl_absorpt_correction_T_max 0.9935
_exptl_absorpt_correction_T_min 0.9880
_exptl_absorpt_correction_type multi-scan
_exptl_crystal_colour yellow
_exptl_crystal_density_diffrn 1.268
_exptl_crystal_description block
_exptl_crystal_F_000 1776
_exptl_crystal_size_max 0.15
_exptl_crystal_size_mid 0.10
_exptl_crystal_size_min 0.08
_refine_diff_density_max 0.268
_refine_diff_density_min -0.260
_refine_diff_density_rms 0.054
_refine_ls_extinction_coef 0.0039(8)
_refine_ls_extinction_expression Fc^*^=kFc[1+0.001xFc^2^\l^3^/sin(2\q)]^-1/4^
_refine_ls_extinction_method SHELXL
_refine_ls_goodness_of_fit_ref 0.930
_refine_ls_hydrogen_treatment constr
_refine_ls_matrix_type full
_refine_ls_number_parameters 258
_refine_ls_number_reflns 4096
_refine_ls_number_restraints 9
_refine_ls_restrained_S_all 0.942
_refine_ls_R_factor_all 0.3008
_refine_ls_R_factor_gt 0.0908
_refine_ls_shift/su_max 0.000
_refine_ls_shift/su_mean 0.000
_refine_ls_structure_factor_coef Fsqd
_refine_ls_weighting_details 'calc w=1/[\s^2^(Fo^2^)+(0.1000P)^2^+0.0200P] where P=(Fo^2^+2Fc^2^)/3'
_refine_ls_weighting_scheme calc
_refine_ls_wR_factor_gt 0.2102
_refine_ls_wR_factor_ref 0.2915
_reflns_number_gt 1033
_reflns_number_total 4096
_reflns_threshold_expression >2sigma(I)
_cod_data_source_file jo302470v_si_002.cif
_cod_data_source_block p-1
_cod_database_code 4027915

loop_
_symmetry_equiv_pos_as_xyz
'x, y, z'
'-x, y, -z+1/2'
'x+1/2, y+1/2, z'
'-x+1/2, y+1/2, -z+1/2'
'-x, -y, -z'
'x, -y, z-1/2'
'-x+1/2, -y+1/2, -z'
'x+1/2, -y+1/2, z-1/2'

loop_
_atom_site_label
_atom_site_type_symbol
_atom_site_fract_x
_atom_site_fract_y
_atom_site_fract_z
_atom_site_U_iso_or_equiv
_atom_site_adp_type
_atom_site_occupancy
_atom_site_symmetry_multiplicity
_atom_site_calc_flag
_atom_site_refinement_flags
C7 C 0.1492(2) 0.5029(5) 0.2615(2) 0.077(2) Uani 1 1 d G
C8 C 0.2157(3) 0.5482(4) 0.2808(2) 0.066(2) Uani 1 1 d G
C9 C 0.2697(2) 0.5338(4) 0.3507(3) 0.074(2) Uani 1 1 d G
H9 H 0.3142 0.5641 0.3636 0.089 Uiso 1 1 calc R
C10 C 0.2572(3) 0.4739(5) 0.40144(19) 0.089(3) Uani 1 1 d GD
C11 C 0.1907(3) 0.4285(5) 0.3822(3) 0.127(4) Uani 1 1 d G
H11 H 0.1823 0.3885 0.4161 0.152 Uiso 1 1 calc R
C12 C 0.1367(3) 0.4430(5) 0.3122(3) 0.113(3) Uani 1 1 d G
H12 H 0.0922 0.4126 0.2993 0.136 Uiso 1 1 calc R
C1 C 0.2232(2) 0.4664(4) 0.1303(2) 0.0546(18) Uani 1 1 d G
C2 C 0.2627(3) 0.5284(4) 0.1947(2) 0.0580(18) Uani 1 1 d G
C3 C 0.3351(3) 0.5134(4) 0.2320(2) 0.070(2) Uani 1 1 d G
H3 H 0.3616 0.5550 0.2751 0.084 Uiso 1 1 calc R
C4 C 0.3680(2) 0.4363(5) 0.2051(3) 0.076(2) Uani 1 1 d G
H4 H 0.4165 0.4263 0.2301 0.092 Uiso 1 1 calc R
C5 C 0.3285(3) 0.3743(4) 0.1408(3) 0.063(2) Uani 1 1 d GD
C6 C 0.2561(3) 0.3893(4) 0.10339(19) 0.069(2) Uani 1 1 d G
H6 H 0.2296 0.3478 0.0604 0.082 Uiso 1 1 calc R
C13 C 0.0761(3) 0.4048(5) 0.1440(2) 0.069(2) Uani 1 1 d G
C14 C 0.1027(2) 0.3897(5) 0.0964(3) 0.0600(19) Uani 1 1 d G
C15 C 0.0887(3) 0.2829(6) 0.0561(2) 0.076(2) Uani 1 1 d G
H15 H 0.1065 0.2728 0.0243 0.092 Uiso 1 1 calc R
C17 C 0.0481(3) 0.1912(4) 0.0634(3) 0.087(3) Uani 1 1 d G
H17 H 0.0387 0.1198 0.0364 0.104 Uiso 1 1 calc R
C16 C 0.0215(2) 0.2063(5) 0.1110(3) 0.089(3) Uani 1 1 d GD
C18 C 0.0355(3) 0.3131(7) 0.1513(3) 0.091(3) Uani 1 1 d G
H18 H 0.0177 0.3232 0.1831 0.109 Uiso 1 1 calc R
C19 C 0.0982(4) 0.5247(7) 0.1840(3) 0.073(2) Uani 1 1 d .
C20 C 0.1423(4) 0.5917(6) 0.1525(3) 0.067(2) Uani 1 1 d .
C21 C 0.2184(3) 0.6043(6) 0.2176(3) 0.0596(19) Uani 1 1 d .
C22 C 0.2493(4) 0.7348(7) 0.2350(4) 0.095(3) Uani 1 1 d .
H22A H 0.2207 0.7854 0.2476 0.142 Uiso 1 1 calc R
H22B H 0.2504 0.7685 0.1937 0.142 Uiso 1 1 calc R
H22C H 0.2962 0.7316 0.2746 0.142 Uiso 1 1 calc R
C23 C 0.1125(4) 0.7175(7) 0.1168(4) 0.101(3) Uani 1 1 d .
H23A H 0.0658 0.7068 0.0779 0.152 Uiso 1 1 calc R
H23B H 0.1418 0.7513 0.0987 0.152 Uiso 1 1 calc R
H23C H 0.1115 0.7723 0.1518 0.152 Uiso 1 1 calc R
C24 C 0.1466(3) 0.4983(6) 0.0970(3) 0.0599(19) Uani 1 1 d .
C25 C 0.1203(4) 0.5473(7) 0.0203(3) 0.085(2) Uani 1 1 d .
H25A H 0.1313 0.4894 -0.0069 0.128 Uiso 1 1 calc R
H25B H 0.1428 0.6239 0.0223 0.128 Uiso 1 1 calc R
H25C H 0.0705 0.5590 -0.0023 0.128 Uiso 1 1 calc R
C28 C 0.3732(6) 0.2976(9) 0.1215(5) 0.129(4) Uani 1 1 d D
H28 H 0.4217 0.2942 0.1502 0.154 Uiso 1 1 calc R
C58 C 0.0336(4) 0.5952(8) 0.1771(4) 0.110(3) Uani 1 1 d .
H58A H 0.0023 0.6123 0.1273 0.165 Uiso 1 1 calc R
H58B H 0.0485 0.6707 0.2033 0.165 Uiso 1 1 calc R
H58C H 0.0097 0.5463 0.1964 0.165 Uiso 1 1 calc R
O2 O 0.3432(4) 0.2396(7) 0.0664(4) 0.155(3) Uani 1 1 d D
O4 O 0.3153(6) 0.3947(14) 0.5088(5) 0.384(11) Uani 1 1 d D
C33 C -0.0208(9) 0.1258(13) 0.1401(10) 0.42(2) Uani 1 1 d D
H33 H -0.0385 0.1452 0.1711 0.505 Uiso 1 1 calc R
O1 O -0.0227(5) 0.0229(12) 0.1066(7) 0.352(9) Uani 1 1 d D
C31 C 0.3296(9) 0.4734(14) 0.4761(5) 0.268(11) Uani 1 1 d D
H31 H 0.3702 0.5192 0.4904 0.322 Uiso 1 1 calc R

loop_
_atom_site_aniso_label
_atom_site_aniso_U_11
_atom_site_aniso_U_22
_atom_site_aniso_U_33
_atom_site_aniso_U_23
_atom_site_aniso_U_13
_atom_site_aniso_U_12
C7 0.075(6) 0.109(7) 0.053(5) -0.003(4) 0.035(4) 0.007(5)
C8 0.078(6) 0.066(5) 0.047(4) -0.013(4) 0.025(4) 0.007(4)
C9 0.092(6) 0.067(5) 0.053(4) -0.011(4) 0.026(5) 0.002(4)
C10 0.117(7) 0.108(7) 0.045(5) -0.002(5) 0.041(5) 0.004(6)
C11 0.114(8) 0.199(12) 0.068(7) -0.004(6) 0.044(6) -0.015(8)
C12 0.098(7) 0.185(10) 0.057(5) -0.007(6) 0.037(5) -0.017(6)
C1 0.072(5) 0.050(4) 0.043(4) 0.003(3) 0.029(4) 0.005(4)
C2 0.056(5) 0.051(5) 0.052(4) -0.003(4) 0.014(4) -0.007(4)
C3 0.071(6) 0.059(5) 0.075(5) -0.011(4) 0.031(5) -0.011(4)
C4 0.070(6) 0.068(6) 0.089(6) -0.003(5) 0.036(5) -0.005(4)
C5 0.079(6) 0.061(5) 0.061(5) -0.010(4) 0.042(4) 0.007(4)
C6 0.071(6) 0.073(5) 0.056(4) -0.009(4) 0.026(4) -0.003(4)
C13 0.052(5) 0.087(6) 0.051(4) 0.005(4) 0.010(4) 0.007(4)
C14 0.052(5) 0.070(6) 0.045(4) 0.000(4) 0.013(4) 0.008(4)
C15 0.066(6) 0.087(6) 0.062(5) -0.007(5) 0.020(4) 0.000(5)
C17 0.059(6) 0.086(7) 0.082(6) 0.003(5) 0.007(5) -0.002(5)
C16 0.058(6) 0.090(7) 0.079(6) 0.008(5) 0.001(5) -0.013(5)
C18 0.051(5) 0.136(9) 0.078(6) 0.012(6) 0.024(4) -0.001(5)
C19 0.052(5) 0.100(7) 0.049(4) -0.005(4) 0.010(4) 0.023(5)
C20 0.076(6) 0.064(5) 0.049(4) 0.002(4) 0.019(4) 0.019(4)
C21 0.070(5) 0.041(4) 0.062(5) -0.003(4) 0.027(4) 0.012(4)
C22 0.114(7) 0.060(6) 0.092(6) -0.014(5) 0.035(5) 0.003(5)
C23 0.119(7) 0.071(6) 0.082(6) 0.006(5) 0.023(5) 0.052(5)
C24 0.054(5) 0.072(5) 0.041(4) 0.001(4) 0.012(3) 0.005(4)
C25 0.102(6) 0.094(6) 0.047(4) 0.017(4) 0.026(4) 0.017(5)
C28 0.214(12) 0.106(8) 0.073(6) -0.036(6) 0.074(7) -0.038(8)
C58 0.071(6) 0.142(9) 0.111(7) -0.026(6) 0.039(5) 0.020(6)
O2 0.151(7) 0.174(8) 0.146(6) -0.024(6) 0.076(5) 0.015(5)
O4 0.324(16) 0.54(3) 0.160(10) -0.114(13) 0.016(10) 0.163(16)
C33 0.186(15) 0.125(13) 0.52(3) 0.116(17) -0.174(16) -0.123(12)
O1 0.118(8) 0.44(2) 0.387(18) 0.203(17) 0.029(10) -0.051(12)
C31 0.57(3) 0.187(14) 0.088(9) 0.099(9) 0.186(15) 0.159(16)

loop_
_atom_type_symbol
_atom_type_description
_atom_type_scat_dispersion_real
_atom_type_scat_dispersion_imag
_atom_type_scat_source
C C 0.0033 0.0016 'International Tables Vol C Tables 4.2.6.8 and 6.1.1.4'
H H 0.0000 0.0000 'International Tables Vol C Tables 4.2.6.8 and 6.1.1.4'
O O 0.0106 0.0060 'International Tables Vol C Tables 4.2.6.8 and 6.1.1.4'

loop_
_geom_angle_atom_site_label_1
_geom_angle_atom_site_label_2
_geom_angle_atom_site_label_3
_geom_angle
C8 C7 C12 120.0
C8 C7 C19 112.6(5)
C12 C7 C19 127.4(5)
C9 C8 C7 120.0
C9 C8 C21 128.7(4)
C7 C8 C21 111.3(4)
C8 C9 C10 120.0
C8 C9 H9 120.0
C10 C9 H9 120.0
C11 C10 C9 120.0
C11 C10 C31 132.5(6)
C9 C10 C31 107.5(6)
C12 C11 C10 120.0
C12 C11 H11 120.0
C10 C11 H11 120.0
C11 C12 C7 120.0
C11 C12 H12 120.0
C7 C12 H12 120.0
C2 C1 C6 120.0
C2 C1 C24 111.9(4)
C6 C1 C24 128.1(4)
C1 C2 C3 120.0
C1 C2 C21 113.1(4)
C3 C2 C21 126.9(4)
C2 C3 C4 120.0
C2 C3 H3 120.0
C4 C3 H3 120.0
C3 C4 C5 120.0
C3 C4 H4 120.0
C5 C4 H4 120.0
C6 C5 C4 120.0
C6 C5 C28 128.5(5)
C4 C5 C28 111.5(5)
C5 C6 C1 120.0
C5 C6 H6 120.0
C1 C6 H6 120.0
C14 C13 C18 120.0
C14 C13 C19 112.2(5)
C18 C13 C19 127.8(5)
C15 C14 C13 120.0
C15 C14 C24 127.8(5)
C13 C14 C24 112.2(5)
C14 C15 C17 120.0
C14 C15 H15 120.0
C17 C15 H15 120.0
C16 C17 C15 120.0
C16 C17 H17 120.0
C15 C17 H17 120.0
C17 C16 C18 120.0
C17 C16 C33 137.0(8)
C18 C16 C33 102.9(8)
C16 C18 C13 120.0
C16 C18 H18 120.0
C13 C18 H18 120.0
C7 C19 C13 110.3(6)
C7 C19 C58 110.1(5)
C13 C19 C58 110.4(6)
C7 C19 C20 104.9(5)
C13 C19 C20 105.1(5)
C58 C19 C20 115.8(6)
C23 C20 C21 111.6(6)
C23 C20 C19 114.8(6)
C21 C20 C19 105.4(5)
C23 C20 C24 111.4(5)
C21 C20 C24 107.2(5)
C19 C20 C24 106.0(6)
C8 C21 C2 111.4(5)
C8 C21 C22 111.2(5)
C2 C21 C22 108.2(5)
C8 C21 C20 105.8(5)
C2 C21 C20 103.5(5)
C22 C21 C20 116.5(6)
C21 C22 H22A 109.5
C21 C22 H22B 109.5
H22A C22 H22B 109.5
C21 C22 H22C 109.5
H22A C22 H22C 109.5
H22B C22 H22C 109.5
C20 C23 H23A 109.5
C20 C23 H23B 109.5
H23A C23 H23B 109.5
C20 C23 H23C 109.5
H23A C23 H23C 109.5
H23B C23 H23C 109.5
C1 C24 C14 111.8(5)
C1 C24 C25 110.1(5)
C14 C24 C25 110.4(5)
C1 C24 C20 104.1(5)
C14 C24 C20 104.4(5)
C25 C24 C20 115.7(6)
C24 C25 H25A 109.5
C24 C25 H25B 109.5
H25A C25 H25B 109.5
C24 C25 H25C 109.5
H25A C25 H25C 109.5
H25B C25 H25C 109.5
O2 C28 C5 116.2(10)
O2 C28 H28 121.9
C5 C28 H28 121.9
C19 C58 H58A 109.5
C19 C58 H58B 109.5
H58A C58 H58B 109.5
C19 C58 H58C 109.5
H58A C58 H58C 109.5
H58B C58 H58C 109.5
O1 C33 C16 97.8(13)
O1 C33 H33 131.1
C16 C33 H33 131.1
O4 C31 C10 99.5(13)
O4 C31 H31 130.3
C10 C31 H31 130.3

loop_
_geom_bond_atom_site_label_1
_geom_bond_atom_site_label_2
_geom_bond_distance
C7 C8 1.3900
C7 C12 1.3900
C7 C19 1.495(7)
C8 C9 1.3900
C8 C21 1.498(7)
C9 C10 1.3900
C9 H9 0.9300
C10 C11 1.3900
C10 C31 1.609(14)
C11 C12 1.3900
C11 H11 0.9300
C12 H12 0.9300
C1 C2 1.3900
C1 C6 1.3900
C1 C24 1.503(7)
C2 C3 1.3900
C2 C21 1.514(7)
C3 C4 1.3900
C3 H3 0.9300
C4 C5 1.3900
C4 H4 0.9300
C5 C6 1.3900
C5 C28 1.480(9)
C6 H6 0.9300
C13 C14 1.3900
C13 C18 1.3900
C13 C19 1.507(8)
C14 C15 1.3900
C14 C24 1.518(8)
C15 C17 1.3900
C15 H15 0.9300
C17 C16 1.3900
C17 H17 0.9300
C16 C18 1.3900
C16 C33 1.593(15)
C18 H18 0.9300
C19 C58 1.544(8)
C19 C20 1.583(9)
C20 C23 1.552(8)
C20 C21 1.570(9)
C20 C24 1.592(8)
C21 C22 1.542(9)
C22 H22A 0.9600
C22 H22B 0.9600
C22 H22C 0.9600
C23 H23A 0.9600
C23 H23B 0.9600
C23 H23C 0.9600
C24 C25 1.537(8)
C25 H25A 0.9600
C25 H25B 0.9600
C25 H25C 0.9600
C28 O2 1.207(8)
C28 H28 0.9300
C58 H58A 0.9600
C58 H58B 0.9600
C58 H58C 0.9600
O4 C31 1.233(15)
C33 O1 1.320(16)
C33 H33 0.9300
C31 H31 0.9300

loop_
_geom_torsion_atom_site_label_1
_geom_torsion_atom_site_label_2
_geom_torsion_atom_site_label_3
_geom_torsion_atom_site_label_4
_geom_torsion
C12 C7 C8 C9 0.0
C19 C7 C8 C9 -178.9(5)
C12 C7 C8 C21 177.6(4)
C19 C7 C8 C21 -1.4(5)
C7 C8 C9 C10 0.0
C21 C8 C9 C10 -177.1(5)
C8 C9 C10 C11 0.0
C8 C9 C10 C31 -179.7(7)
C9 C10 C11 C12 0.0
C31 C10 C11 C12 179.6(9)
C10 C11 C12 C7 0.0
C8 C7 C12 C11 0.0
C19 C7 C12 C11 178.8(6)
C6 C1 C2 C3 0.0
C24 C1 C2 C3 -177.9(4)
C6 C1 C2 C21 -177.8(4)
C24 C1 C2 C21 4.4(5)
C1 C2 C3 C4 0.0
C21 C2 C3 C4 177.4(5)
C2 C3 C4 C5 0.0
C3 C4 C5 C6 0.0
C3 C4 C5 C28 179.9(5)
C4 C5 C6 C1 0.0
C28 C5 C6 C1 -179.9(6)
C2 C1 C6 C5 0.0
C24 C1 C6 C5 177.5(5)
C18 C13 C14 C15 0.0
C19 C13 C14 C15 178.6(4)
C18 C13 C14 C24 -179.0(4)
C19 C13 C14 C24 -0.3(5)
C13 C14 C15 C17 0.0
C24 C14 C15 C17 178.8(5)
C14 C15 C17 C16 0.0
C15 C17 C16 C18 0.0
C15 C17 C16 C33 -174.5(11)
C17 C16 C18 C13 0.0
C33 C16 C18 C13 176.1(7)
C14 C13 C18 C16 0.0
C19 C13 C18 C16 -178.4(5)
C8 C7 C19 C13 113.7(5)
C12 C7 C19 C13 -65.1(6)
C8 C7 C19 C58 -124.2(6)
C12 C7 C19 C58 57.0(8)
C8 C7 C19 C20 1.1(6)
C12 C7 C19 C20 -177.8(4)
C14 C13 C19 C7 -110.2(5)
C18 C13 C19 C7 68.3(6)
C14 C13 C19 C58 127.8(5)
C18 C13 C19 C58 -53.7(7)
C14 C13 C19 C20 2.4(5)
C18 C13 C19 C20 -179.2(4)
C7 C19 C20 C23 -123.6(6)
C13 C19 C20 C23 120.1(6)
C58 C19 C20 C23 -2.0(8)
C7 C19 C20 C21 -0.4(7)
C13 C19 C20 C21 -116.7(5)
C58 C19 C20 C21 121.2(6)
C7 C19 C20 C24 113.1(6)
C13 C19 C20 C24 -3.3(6)
C58 C19 C20 C24 -125.3(6)
C9 C8 C21 C2 66.5(6)
C7 C8 C21 C2 -110.8(5)
C9 C8 C21 C22 -54.3(7)
C7 C8 C21 C22 128.4(5)
C9 C8 C21 C20 178.3(4)
C7 C8 C21 C20 1.0(5)
C1 C2 C21 C8 107.9(5)
C3 C2 C21 C8 -69.7(6)
C1 C2 C21 C22 -129.6(4)
C3 C2 C21 C22 52.9(6)
C1 C2 C21 C20 -5.4(6)
C3 C2 C21 C20 177.0(4)
C23 C20 C21 C8 124.8(6)
C19 C20 C21 C8 -0.4(6)
C24 C20 C21 C8 -112.9(5)
C23 C20 C21 C2 -117.9(6)
C19 C20 C21 C2 116.9(5)
C24 C20 C21 C2 4.4(7)
C23 C20 C21 C22 0.7(9)
C19 C20 C21 C22 -124.5(6)
C24 C20 C21 C22 122.9(6)
C2 C1 C24 C14 -113.3(4)
C6 C1 C24 C14 69.0(6)
C2 C1 C24 C25 123.5(5)
C6 C1 C24 C25 -54.2(7)
C2 C1 C24 C20 -1.2(6)
C6 C1 C24 C20 -178.9(4)
C15 C14 C24 C1 -68.7(5)
C13 C14 C24 C1 110.1(4)
C15 C14 C24 C25 54.3(7)
C13 C14 C24 C25 -126.8(5)
C15 C14 C24 C20 179.3(4)
C13 C14 C24 C20 -1.8(5)
C23 C20 C24 C1 120.3(6)
C21 C20 C24 C1 -2.1(7)
C19 C20 C24 C1 -114.3(5)
C23 C20 C24 C14 -122.4(6)
C21 C20 C24 C14 115.3(5)
C19 C20 C24 C14 3.1(6)
C23 C20 C24 C25 -0.8(9)
C21 C20 C24 C25 -123.1(6)
C19 C20 C24 C25 124.7(6)
C6 C5 C28 O2 -0.5(12)
C4 C5 C28 O2 179.6(7)
C17 C16 C33 O1 3.3(19)
C18 C16 C33 O1 -171.8(11)
C11 C10 C31 O4 15.9(18)
C9 C10 C31 O4 -164.5(11)
